data_7121750
loop_
_publ_author_name
'Smedley, Christopher J.'
'Giel, Marie-Claire'
'Molino, Andrew'
'Barrow, Andrew S.'
'Wilson, David J. D.'
'Moses, John E.'

_publ_section_title
;
 1-Bromoethene-1-sulfonyl fluoride (BESF) is another good connective hub
 for SuFEx click chemistry.
;
_journal_issue 47
_journal_name_full 'Chemical communications (Cambridge, England)'
_journal_page_first 6020
_journal_page_last 6023
_journal_paper_doi 10.1039/c8cc03400a
_journal_volume 54
_journal_year 2018
_chemical_formula_sum 'C11 H7 F N2 O5 S'
_chemical_formula_weight 298.25
_chemical_name_systematic '(E)-3-(2-Nitrostyryl)isoxazole-5-sulfonyl fluoride'
_space_group_IT_number 2
_space_group_name_Hall '-P 1'
_space_group_name_H-M_alt 'P -1'
_symmetry_cell_setting triclinic
_symmetry_space_group_name_Hall '-P 1'
_symmetry_space_group_name_H-M 'P -1'
_atom_sites_solution_hydrogens geom
_atom_sites_solution_primary direct
_atom_sites_solution_secondary difmap
_audit_creation_method SHELXL-97
_audit_update_record
;
2018-04-24 deposited with the CCDC.
2018-05-18 downloaded from the CCDC.
;
_cell_angle_alpha 93.86(3)
_cell_angle_beta 93.52(3)
_cell_angle_gamma 95.79(3)
_cell_formula_units_Z 4
_cell_length_a 8.2004(16)
_cell_length_b 11.919(2)
_cell_length_c 12.400(3)
_cell_measurement_reflns_used 6047
_cell_measurement_temperature 173(2)
_cell_measurement_theta_max 76.6190
_cell_measurement_theta_min 3.5640
_cell_volume 1200.2(4)
_computing_cell_refinement 'CrysAlisPro, Agilent Technologies'
_computing_data_collection 'CrysAlisPro, Agilent Technologies'
_computing_data_reduction 'CrysAlisPro, Agilent Technologies'
_computing_molecular_graphics SHELXP
_computing_publication_material SHELXP
_computing_structure_refinement 'SHELXL-97 (Sheldrick, 2008)'
_computing_structure_solution 'SHELXS-97 (Sheldrick, 2008)'
_diffrn_ambient_temperature 173(2)
_diffrn_measured_fraction_theta_full 0.999
_diffrn_measured_fraction_theta_max 0.999
_diffrn_measurement_device_type 'Xcalibur, Atlas, Gemini'
_diffrn_measurement_method '\w scans'
_diffrn_radiation_monochromator graphite
_diffrn_radiation_source 'fine-focus sealed tube'
_diffrn_radiation_type CuK\a
_diffrn_radiation_wavelength 1.54184
_diffrn_reflns_av_R_equivalents 0.0232
_diffrn_reflns_av_sigmaI/netI 0.0258
_diffrn_reflns_limit_h_max 9
_diffrn_reflns_limit_h_min -9
_diffrn_reflns_limit_k_max 14
_diffrn_reflns_limit_k_min -14
_diffrn_reflns_limit_l_max 15
_diffrn_reflns_limit_l_min -14
_diffrn_reflns_number 9988
_diffrn_reflns_theta_full 70.07
_diffrn_reflns_theta_max 70.07
_diffrn_reflns_theta_min 3.58
_exptl_absorpt_coefficient_mu 2.775
_exptl_absorpt_correction_T_max 0.7318
_exptl_absorpt_correction_T_min 0.4434
_exptl_absorpt_correction_type multi-scan
_exptl_absorpt_process_details 'CrysAlisPro, Agilent Technologies'
_exptl_crystal_colour colorless
_exptl_crystal_density_diffrn 1.651
_exptl_crystal_density_method 'not measured'
_exptl_crystal_description plate
_exptl_crystal_F_000 608
_exptl_crystal_size_max 0.35
_exptl_crystal_size_mid 0.22
_exptl_crystal_size_min 0.12
_refine_diff_density_max 0.405
_refine_diff_density_min -0.348
_refine_diff_density_rms 0.059
_refine_ls_extinction_method none
_refine_ls_goodness_of_fit_ref 1.095
_refine_ls_hydrogen_treatment constr
_refine_ls_matrix_type full
_refine_ls_number_parameters 361
_refine_ls_number_reflns 4544
_refine_ls_number_restraints 0
_refine_ls_restrained_S_all 1.095
_refine_ls_R_factor_all 0.0415
_refine_ls_R_factor_gt 0.0363
_refine_ls_shift/su_max 0.000
_refine_ls_shift/su_mean 0.000
_refine_ls_structure_factor_coef Fsqd
_refine_ls_weighting_details 'calc w=1/[\s^2^(Fo^2^)+(0.0623P)^2^+0.4910P] where P=(Fo^2^+2Fc^2^)/3'
_refine_ls_weighting_scheme calc
_refine_ls_wR_factor_gt 0.1045
_refine_ls_wR_factor_ref 0.1120
_reflns_number_gt 4121
_reflns_number_total 4544
_reflns_threshold_expression >2sigma(I)
_cod_data_source_file c8cc03400a2.cif
_cod_data_source_block csl_255_b
_cod_depositor_comments 'Adding full bibliography for 7121750.cif.'
_cod_original_sg_symbol_H-M P-1
_cod_database_code 7121750

loop_
_symmetry_equiv_pos_as_xyz
'x, y, z'
'-x, -y, -z'

loop_
_atom_site_label
_atom_site_type_symbol
_atom_site_fract_x
_atom_site_fract_y
_atom_site_fract_z
_atom_site_U_iso_or_equiv
_atom_site_adp_type
_atom_site_occupancy
_atom_site_symmetry_multiplicity
_atom_site_calc_flag
_atom_site_refinement_flags
S1 S 0.46363(6) 0.65727(4) 0.07372(4) 0.02998(14) Uani 1 1 d .
S2 S 0.69183(5) 0.41284(4) -0.42561(4) 0.02936(14) Uani 1 1 d .
F1 F 0.73508(17) 0.34896(10) -0.32556(11) 0.0474(3) Uani 1 1 d .
O2 O 1.34641(17) 0.96006(13) -0.56539(11) 0.0380(3) Uani 1 1 d .
O3 O 1.07333(19) 1.12115(12) 0.05139(13) 0.0415(4) Uani 1 1 d .
F4 F 0.55138(18) 0.61744(11) 0.17438(12) 0.0524(4) Uani 1 1 d .
O5 O 0.61184(16) 0.58777(11) -0.30455(12) 0.0337(3) Uani 1 1 d .
O6 O 0.33527(17) 0.83997(11) 0.14479(13) 0.0366(3) Uani 1 1 d .
O7 O 0.52387(18) 0.38086(12) -0.45263(14) 0.0418(4) Uani 1 1 d .
C8 C 0.7235(2) 0.55217(15) -0.37047(14) 0.0258(4) Uani 1 1 d .
N9 N 1.04141(18) 1.21245(13) 0.02080(13) 0.0281(3) Uani 1 1 d .
N10 N 1.30598(19) 0.94046(13) -0.47373(13) 0.0294(3) Uani 1 1 d .
O11 O 1.33248(19) 0.85479(12) -0.43001(14) 0.0427(4) Uani 1 1 d .
C12 C 1.0024(2) 0.87949(15) -0.36629(14) 0.0251(3) Uani 1 1 d .
H12A H 1.0515 0.8231 -0.4069 0.030 Uiso 1 1 calc R
O13 O 1.0770(2) 1.24595(15) -0.06690(12) 0.0450(4) Uani 1 1 d .
C14 C 0.8679(2) 0.84698(15) -0.31742(15) 0.0267(4) Uani 1 1 d .
H14A H 0.8197 0.9015 -0.2738 0.032 Uiso 1 1 calc R
N15 N 0.6579(2) 0.70386(13) -0.27775(15) 0.0346(4) Uani 1 1 d .
C16 C 1.0272(2) 1.40131(16) 0.10023(15) 0.0291(4) Uani 1 1 d .
H16A H 1.1179 1.4244 0.0598 0.035 Uiso 1 1 calc R
C17 C 0.5946(2) 0.88561(15) 0.10728(15) 0.0266(4) Uani 1 1 d .
H17A H 0.7030 0.8807 0.0857 0.032 Uiso 1 1 calc R
C18 C 1.0809(2) 0.99622(14) -0.36233(14) 0.0235(3) Uani 1 1 d .
C19 C 0.7915(2) 0.73069(15) -0.32829(14) 0.0255(4) Uani 1 1 d .
O20 O 0.8132(2) 0.39706(14) -0.49812(16) 0.0576(5) Uani 1 1 d .
C21 C 1.2913(2) 1.13807(16) -0.41873(15) 0.0292(4) Uani 1 1 d .
H21A H 1.3863 1.1550 -0.4572 0.035 Uiso 1 1 calc R
C22 C 0.7481(2) 1.13196(14) 0.13420(13) 0.0234(3) Uani 1 1 d .
H22A H 0.8109 1.0752 0.1064 0.028 Uiso 1 1 calc R
O23 O 0.5639(2) 0.64093(13) -0.01288(15) 0.0531(4) Uani 1 1 d .
O24 O 0.29969(18) 0.60902(12) 0.06942(14) 0.0420(4) Uani 1 1 d .
N25 N 0.3692(2) 0.95772(14) 0.16654(16) 0.0386(4) Uani 1 1 d .
C26 C 1.2231(2) 1.02721(15) -0.41499(14) 0.0250(4) Uani 1 1 d .
C27 C 0.4728(2) 0.80200(15) 0.11019(15) 0.0258(4) Uani 1 1 d .
C28 C 0.5223(2) 0.98302(15) 0.14414(14) 0.0248(4) Uani 1 1 d .
C29 C 0.7610(2) 1.33086(15) 0.21553(15) 0.0277(4) Uani 1 1 d .
H29A H 0.6701 1.3083 0.2559 0.033 Uiso 1 1 calc R
C30 C 0.8260(2) 1.24947(14) 0.14818(14) 0.0225(3) Uani 1 1 d .
C31 C 1.2185(2) 1.22344(15) -0.36551(15) 0.0297(4) Uani 1 1 d .
H31A H 1.2649 1.2998 -0.3654 0.036 Uiso 1 1 calc R
C32 C 0.5952(2) 1.10071(14) 0.15816(15) 0.0263(4) Uani 1 1 d .
H32A H 0.5309 1.1568 0.1854 0.032 Uiso 1 1 calc R
C33 C 1.0774(2) 1.19716(16) -0.31222(15) 0.0302(4) Uani 1 1 d .
H33A H 1.0265 1.2560 -0.2765 0.036 Uiso 1 1 calc R
C34 C 0.8389(2) 0.63499(15) -0.38895(14) 0.0256(4) Uani 1 1 d .
H34A H 0.9303 0.6309 -0.4321 0.031 Uiso 1 1 calc R
C35 C 0.9614(2) 1.28921(15) 0.09347(14) 0.0242(3) Uani 1 1 d .
C36 C 0.8262(2) 1.44322(16) 0.22446(16) 0.0314(4) Uani 1 1 d .
H36A H 0.7796 1.4964 0.2706 0.038 Uiso 1 1 calc R
C37 C 0.9594(3) 1.47870(15) 0.16633(16) 0.0315(4) Uani 1 1 d .
H37A H 1.0031 1.5559 0.1723 0.038 Uiso 1 1 calc R
C38 C 1.0097(2) 1.08595(16) -0.31053(15) 0.0279(4) Uani 1 1 d .
H38A H 0.9130 1.0700 -0.2735 0.033 Uiso 1 1 calc R

loop_
_atom_site_aniso_label
_atom_site_aniso_U_11
_atom_site_aniso_U_22
_atom_site_aniso_U_33
_atom_site_aniso_U_23
_atom_site_aniso_U_13
_atom_site_aniso_U_12
S1 0.0278(2) 0.0217(2) 0.0392(3) 0.00056(17) -0.00086(18) -0.00056(17)
S2 0.0256(2) 0.0267(2) 0.0351(3) -0.00013(17) 0.00655(18) -0.00192(17)
F1 0.0560(8) 0.0324(6) 0.0542(8) 0.0068(5) -0.0084(6) 0.0110(6)
O2 0.0318(7) 0.0498(9) 0.0323(7) -0.0031(6) 0.0055(6) 0.0059(6)
O3 0.0413(8) 0.0305(7) 0.0561(9) 0.0034(6) 0.0200(7) 0.0096(6)
F4 0.0606(9) 0.0322(6) 0.0615(9) 0.0056(6) -0.0247(7) 0.0074(6)
O5 0.0284(7) 0.0253(6) 0.0486(8) 0.0036(5) 0.0169(6) 0.0002(5)
O6 0.0286(7) 0.0248(7) 0.0566(9) -0.0007(6) 0.0160(6) -0.0024(5)
O7 0.0307(8) 0.0315(7) 0.0608(10) 0.0061(6) -0.0058(7) -0.0053(6)
C8 0.0219(8) 0.0283(9) 0.0279(9) 0.0035(7) 0.0045(7) 0.0030(7)
N9 0.0229(7) 0.0310(8) 0.0298(8) -0.0027(6) 0.0056(6) 0.0005(6)
N10 0.0225(7) 0.0273(8) 0.0379(9) -0.0018(6) 0.0059(6) -0.0002(6)
O11 0.0401(8) 0.0286(7) 0.0633(10) 0.0093(7) 0.0192(7) 0.0084(6)
C12 0.0255(8) 0.0248(8) 0.0250(8) -0.0003(6) 0.0026(6) 0.0028(7)
O13 0.0489(9) 0.0588(10) 0.0304(8) 0.0051(7) 0.0139(6) 0.0134(7)
C14 0.0259(9) 0.0250(8) 0.0301(9) 0.0024(7) 0.0041(7) 0.0048(7)
N15 0.0341(9) 0.0239(8) 0.0471(10) 0.0008(7) 0.0164(7) 0.0015(6)
C16 0.0294(9) 0.0276(9) 0.0293(9) 0.0043(7) -0.0007(7) -0.0017(7)
C17 0.0213(8) 0.0243(8) 0.0342(9) 0.0009(7) 0.0036(7) 0.0023(7)
C18 0.0220(8) 0.0249(8) 0.0232(8) 0.0006(6) -0.0002(6) 0.0028(6)
C19 0.0218(8) 0.0279(9) 0.0279(9) 0.0060(7) 0.0043(7) 0.0037(7)
O20 0.0539(10) 0.0429(9) 0.0726(12) -0.0197(8) 0.0367(9) -0.0147(8)
C21 0.0280(9) 0.0275(9) 0.0312(9) 0.0010(7) 0.0030(7) -0.0015(7)
C22 0.0265(8) 0.0198(8) 0.0245(8) 0.0008(6) 0.0046(6) 0.0032(6)
O23 0.0635(11) 0.0326(8) 0.0622(11) -0.0100(7) 0.0263(9) -0.0037(7)
O24 0.0326(8) 0.0300(7) 0.0604(10) 0.0028(6) -0.0038(7) -0.0063(6)
N25 0.0305(9) 0.0233(8) 0.0625(12) -0.0012(7) 0.0186(8) -0.0009(6)
C26 0.0246(8) 0.0243(8) 0.0259(8) -0.0013(6) 0.0012(7) 0.0033(7)
C27 0.0228(8) 0.0244(8) 0.0303(9) 0.0029(7) 0.0022(7) 0.0020(7)
C28 0.0234(8) 0.0243(8) 0.0273(8) 0.0031(6) 0.0053(7) 0.0022(7)
C29 0.0260(9) 0.0266(9) 0.0306(9) -0.0007(7) 0.0037(7) 0.0034(7)
C30 0.0224(8) 0.0210(8) 0.0242(8) 0.0014(6) 0.0000(6) 0.0045(6)
C31 0.0335(10) 0.0228(8) 0.0313(9) -0.0005(7) -0.0028(7) -0.0001(7)
C32 0.0267(9) 0.0215(8) 0.0310(9) 0.0006(6) 0.0050(7) 0.0027(7)
C33 0.0345(10) 0.0276(9) 0.0280(9) -0.0043(7) -0.0007(7) 0.0065(7)
C34 0.0203(8) 0.0290(9) 0.0272(9) 0.0027(7) 0.0028(6) 0.0009(7)
C35 0.0240(8) 0.0238(8) 0.0243(8) 0.0006(6) 0.0003(6) 0.0023(6)
C36 0.0348(10) 0.0259(9) 0.0334(10) -0.0043(7) -0.0004(8) 0.0089(7)
C37 0.0370(10) 0.0210(8) 0.0346(10) 0.0015(7) -0.0058(8) -0.0006(7)
C38 0.0259(9) 0.0297(9) 0.0278(9) -0.0025(7) 0.0036(7) 0.0032(7)

loop_
_atom_type_symbol
_atom_type_description
_atom_type_scat_dispersion_real
_atom_type_scat_dispersion_imag
_atom_type_scat_source
C C 0.0181 0.0091 'International Tables Vol C Tables 4.2.6.8 and 6.1.1.4'
H H 0.0000 0.0000 'International Tables Vol C Tables 4.2.6.8 and 6.1.1.4'
N N 0.0311 0.0180 'International Tables Vol C Tables 4.2.6.8 and 6.1.1.4'
O O 0.0492 0.0322 'International Tables Vol C Tables 4.2.6.8 and 6.1.1.4'
S S 0.3331 0.5567 'International Tables Vol C Tables 4.2.6.8 and 6.1.1.4'
F F 0.0727 0.0534 'International Tables Vol C Tables 4.2.6.8 and 6.1.1.4'

loop_
_geom_angle_atom_site_label_1
_geom_angle_atom_site_label_2
_geom_angle_atom_site_label_3
_geom_angle
O24 S1 O23 121.86(11)
O24 S1 F4 107.10(10)
O23 S1 F4 107.21(11)
O24 S1 C27 109.47(9)
O23 S1 C27 108.72(9)
F4 S1 C27 100.31(8)
O20 S2 O7 122.90(11)
O20 S2 F1 106.79(11)
O7 S2 F1 105.52(9)
O20 S2 C8 107.91(9)
O7 S2 C8 110.59(9)
F1 S2 C8 100.79(8)
C8 O5 N15 106.51(13)
C27 O6 N25 106.82(14)
C34 C8 O5 112.62(16)
C34 C8 S2 129.67(14)
O5 C8 S2 117.54(13)
O3 N9 O13 123.53(17)
O3 N9 C35 119.21(15)
O13 N9 C35 117.22(16)
O11 N10 O2 123.73(17)
O11 N10 C26 119.22(16)
O2 N10 C26 117.04(16)
C14 C12 C18 124.90(16)
C14 C12 H12A 117.5
C18 C12 H12A 117.5
C12 C14 C19 122.37(17)
C12 C14 H14A 118.8
C19 C14 H14A 118.8
C19 N15 O5 106.47(15)
C37 C16 C35 118.97(18)
C37 C16 H16A 120.5
C35 C16 H16A 120.5
C27 C17 C28 103.19(16)
C27 C17 H17A 128.4
C28 C17 H17A 128.4
C26 C18 C38 115.48(16)
C26 C18 C12 123.22(16)
C38 C18 C12 121.17(16)
N15 C19 C34 111.24(16)
N15 C19 C14 119.40(17)
C34 C19 C14 129.36(16)
C31 C21 C26 118.77(18)
C31 C21 H21A 120.6
C26 C21 H21A 120.6
C32 C22 C30 123.91(16)
C32 C22 H22A 118.0
C30 C22 H22A 118.0
C28 N25 O6 106.25(15)
C21 C26 C18 123.76(17)
C21 C26 N10 116.05(16)
C18 C26 N10 120.16(16)
O6 C27 C17 112.19(16)
O6 C27 S1 116.60(13)
C17 C27 S1 131.18(15)
N25 C28 C17 111.54(16)
N25 C28 C32 119.63(16)
C17 C28 C32 128.83(16)
C36 C29 C30 121.60(17)
C36 C29 H29A 119.2
C30 C29 H29A 119.2
C35 C30 C29 115.51(16)
C35 C30 C22 123.71(16)
C29 C30 C22 120.71(16)
C21 C31 C33 119.67(17)
C21 C31 H31A 120.2
C33 C31 H31A 120.2
C22 C32 C28 122.41(16)
C22 C32 H32A 118.8
C28 C32 H32A 118.8
C38 C33 C31 120.72(17)
C38 C33 H33A 119.6
C31 C33 H33A 119.6
C8 C34 C19 103.16(16)
C8 C34 H34A 128.4
C19 C34 H34A 128.4
C16 C35 C30 123.81(17)
C16 C35 N9 115.27(16)
C30 C35 N9 120.89(15)
C29 C36 C37 120.48(17)
C29 C36 H36A 119.8
C37 C36 H36A 119.8
C16 C37 C36 119.60(18)
C16 C37 H37A 120.2
C36 C37 H37A 120.2
C33 C38 C18 121.57(17)
C33 C38 H38A 119.2
C18 C38 H38A 119.2

loop_
_geom_bond_atom_site_label_1
_geom_bond_atom_site_label_2
_geom_bond_distance
S1 O24 1.4043(15)
S1 O23 1.4068(18)
S1 F4 1.5296(14)
S1 C27 1.7466(18)
S2 O20 1.3995(17)
S2 O7 1.4053(15)
S2 F1 1.5403(14)
S2 C8 1.7409(19)
O2 N10 1.234(2)
O3 N9 1.224(2)
O5 C8 1.345(2)
O5 N15 1.409(2)
O6 C27 1.341(2)
O6 N25 1.407(2)
C8 C34 1.339(3)
N9 O13 1.225(2)
N9 C35 1.471(2)
N10 O11 1.220(2)
N10 C26 1.471(2)
C12 C14 1.327(3)
C12 C18 1.469(2)
C12 H12A 0.9500
C14 C19 1.456(3)
C14 H14A 0.9500
N15 C19 1.318(2)
C16 C37 1.375(3)
C16 C35 1.385(3)
C16 H16A 0.9500
C17 C27 1.342(3)
C17 C28 1.417(2)
C17 H17A 0.9500
C18 C26 1.401(3)
C18 C38 1.406(2)
C19 C34 1.424(3)
C21 C31 1.381(3)
C21 C26 1.387(3)
C21 H21A 0.9500
C22 C32 1.328(3)
C22 C30 1.474(2)
C22 H22A 0.9500
N25 C28 1.312(2)
C28 C32 1.463(2)
C29 C36 1.386(3)
C29 C30 1.405(2)
C29 H29A 0.9500
C30 C35 1.395(3)
C31 C33 1.387(3)
C31 H31A 0.9500
C32 H32A 0.9500
C33 C38 1.386(3)
C33 H33A 0.9500
C34 H34A 0.9500
C36 C37 1.391(3)
C36 H36A 0.9500
C37 H37A 0.9500
C38 H38A 0.9500

loop_
_geom_torsion_atom_site_label_1
_geom_torsion_atom_site_label_2
_geom_torsion_atom_site_label_3
_geom_torsion_atom_site_label_4
_geom_torsion
N15 O5 C8 C34 0.1(2)
N15 O5 C8 S2 -175.65(13)
O20 S2 C8 C34 0.0(2)
O7 S2 C8 C34 -136.99(18)
F1 S2 C8 C34 111.75(18)
O20 S2 C8 O5 174.95(16)
O7 S2 C8 O5 37.96(17)
F1 S2 C8 O5 -73.30(15)
C18 C12 C14 C19 177.19(16)
C8 O5 N15 C19 0.1(2)
C14 C12 C18 C26 179.92(18)
C14 C12 C18 C38 -4.5(3)
O5 N15 C19 C34 -0.3(2)
O5 N15 C19 C14 179.12(15)
C12 C14 C19 N15 -179.90(18)
C12 C14 C19 C34 -0.6(3)
C27 O6 N25 C28 0.0(2)
C31 C21 C26 C18 1.7(3)
C31 C21 C26 N10 179.71(16)
C38 C18 C26 C21 -0.9(3)
C12 C18 C26 C21 174.94(17)
C38 C18 C26 N10 -178.78(16)
C12 C18 C26 N10 -3.0(3)
O11 N10 C26 C21 134.55(18)
O2 N10 C26 C21 -44.7(2)
O11 N10 C26 C18 -47.4(2)
O2 N10 C26 C18 133.35(17)
N25 O6 C27 C17 -0.1(2)
N25 O6 C27 S1 -178.42(13)
C28 C17 C27 O6 0.2(2)
C28 C17 C27 S1 178.17(15)
O24 S1 C27 O6 10.57(18)
O23 S1 C27 O6 145.88(16)
F4 S1 C27 O6 -101.84(16)
O24 S1 C27 C17 -167.35(18)
O23 S1 C27 C17 -32.0(2)
F4 S1 C27 C17 80.2(2)
O6 N25 C28 C17 0.1(2)
O6 N25 C28 C32 179.75(16)
C27 C17 C28 N25 -0.2(2)
C27 C17 C28 C32 -179.77(18)
C36 C29 C30 C35 1.3(3)
C36 C29 C30 C22 -175.88(17)
C32 C22 C30 C35 -158.80(18)
C32 C22 C30 C29 18.1(3)
C26 C21 C31 C33 -1.7(3)
C30 C22 C32 C28 -179.43(16)
N25 C28 C32 C22 -178.23(19)
C17 C28 C32 C22 1.3(3)
C21 C31 C33 C38 0.9(3)
O5 C8 C34 C19 -0.3(2)
S2 C8 C34 C19 174.83(14)
N15 C19 C34 C8 0.4(2)
C14 C19 C34 C8 -178.97(18)
C37 C16 C35 C30 1.6(3)
C37 C16 C35 N9 179.92(16)
C29 C30 C35 C16 -2.1(3)
C22 C30 C35 C16 174.96(17)
C29 C30 C35 N9 179.74(15)
C22 C30 C35 N9 -3.2(3)
O3 N9 C35 C16 135.00(18)
O13 N9 C35 C16 -42.9(2)
O3 N9 C35 C30 -46.7(2)
O13 N9 C35 C30 135.48(18)
C30 C29 C36 C37 0.0(3)
C35 C16 C37 C36 -0.3(3)
C29 C36 C37 C16 -0.5(3)
C31 C33 C38 C18 0.0(3)
C26 C18 C38 C33 0.0(3)
C12 C18 C38 C33 -175.89(16)
